data_7027888
loop_
_publ_author_name
'Davies, John E.'
'Mays, Martin J.'
'Raithby, Paul R.'
'Sarveswaran, Vallipuram'
'Shields, Gregory P.'

_publ_section_title
;
 Nature of previously reported thermally unstable products derived from
 the reaction of [Co2(CO)8] with PhSSPh, EtSSEt or PhSeSePh and of the
 reactions of these products with alkynes or isocyanides
;
_journal_issue 5
_journal_name_full 'Journal of the Chemical Society, Dalton Transactions'
_journal_page_first 775
_journal_paper_doi 10.1039/a707709b
_journal_year 1998
_chemical_formula_structural '[Co3(M3-S)(CO)7{PhCCHC(O)Ph}]'
_chemical_formula_sum 'C22 H11 Co3 O8 S'
_chemical_formula_weight 612.16
_chemical_name_systematic
;
 ?
;
_space_group_IT_number 2
_symmetry_cell_setting triclinic
_symmetry_space_group_name_Hall '-P 1'
_symmetry_space_group_name_H-M 'P -1'
_atom_sites_solution_hydrogens geom
_atom_sites_solution_primary direct
_atom_sites_solution_secondary difmap
_audit_creation_method SHELXL
_cell_angle_alpha 91.42(2)
_cell_angle_beta 98.71(2)
_cell_angle_gamma 93.640(10)
_cell_formula_units_Z 2
_cell_length_a 11.422(2)
_cell_length_b 13.324(2)
_cell_length_c 7.872(2)
_cell_measurement_temperature 293(2)
_cell_volume 1181.1(4)
_computing_structure_refinement 'SHELXL-93 (Sheldrick, 1993)'
_computing_structure_solution 'SHELXS-86 (Sheldrick, 1990)'
_diffrn_ambient_temperature 293(2)
_diffrn_measurement_device 'Rigaku AFC7-R'
_diffrn_measurement_method 'omega 2theta scans'
_diffrn_radiation_monochromator graphite
_diffrn_radiation_source 'normal-focus rotating anode'
_diffrn_radiation_type MoK\a
_diffrn_radiation_wavelength 0.71073
_diffrn_reflns_av_R_equivalents 0.0192
_diffrn_reflns_av_sigmaI/netI 0.0450
_diffrn_reflns_limit_h_max 12
_diffrn_reflns_limit_h_min 0
_diffrn_reflns_limit_k_max 14
_diffrn_reflns_limit_k_min -14
_diffrn_reflns_limit_l_max 8
_diffrn_reflns_limit_l_min -8
_diffrn_reflns_number 3295
_diffrn_reflns_theta_max 22.52
_diffrn_reflns_theta_min 2.62
_diffrn_standards_decay_% 0.1
_diffrn_standards_interval_count 200
_diffrn_standards_number 3
_exptl_absorpt_coefficient_mu 2.215
_exptl_absorpt_correction_T_max 0.999
_exptl_absorpt_correction_T_min 0.807
_exptl_absorpt_correction_type 'empirical (10 psi scans)'
_exptl_crystal_density_diffrn 1.721
_exptl_crystal_F_000 608
_exptl_crystal_size_max 0.20
_exptl_crystal_size_mid 0.10
_exptl_crystal_size_min 0.10
_refine_diff_density_max 0.343
_refine_diff_density_min -0.231
_refine_diff_density_rms 0.056
_refine_ls_extinction_method none
_refine_ls_goodness_of_fit_all 1.057
_refine_ls_goodness_of_fit_obs 1.097
_refine_ls_matrix_type full
_refine_ls_number_parameters 309
_refine_ls_number_reflns 3093
_refine_ls_number_restraints 0
_refine_ls_restrained_S_all 1.059
_refine_ls_restrained_S_obs 1.097
_refine_ls_R_factor_all 0.0538
_refine_ls_R_factor_obs 0.0349
_refine_ls_shift/esd_max 0.001
_refine_ls_shift/esd_mean 0.000
_refine_ls_structure_factor_coef Fsqd
_refine_ls_weighting_details 'w=1/[\s^2^(Fo^2^)+(0.0327P)^2^+0.2776P] where P=(Fo^2^+2Fc^2^)/3'
_refine_ls_weighting_scheme calc
_refine_ls_wR_factor_all 0.0863
_refine_ls_wR_factor_obs 0.0778
_reflns_number_observed 2389
_reflns_number_total 3102
_reflns_observed_criterion >2sigma(I)
_cod_data_source_file b707709sup1.cif
_cod_data_source_block mm9609
_cod_depositor_comments
;
The following automatic conversions were performed:

'_refine_ls_weighting_scheme' value 'calc
w=1/[\s^2^(Fo^2^)+(0.0327P)^2^+0.2776P] where P=(Fo^2^+2Fc^2^)/3' was
changed to 'calc'. New tag '_refine_ls_weighting_details' was
created. The value of the new tag was set to
'w=1/[\s^2^(Fo^2^)+(0.0327P)^2^+0.2776P] where P=(Fo^2^+2Fc^2^)/3'.

Automatic conversion script
Id: cif_fix_values 3143 2015-03-26 13:38:13Z robertas 
;
_cod_original_sg_symbol_H-M P-1
_cod_database_code 7027888

loop_
_symmetry_equiv_pos_as_xyz
'x, y, z'
'-x, -y, -z'

loop_
_atom_site_aniso_label
_atom_site_aniso_U_11
_atom_site_aniso_U_22
_atom_site_aniso_U_33
_atom_site_aniso_U_23
_atom_site_aniso_U_13
_atom_site_aniso_U_12
Co1 0.0417(4) 0.0439(4) 0.0548(4) -0.0007(3) 0.0128(3) 0.0045(3)
Co2 0.0469(4) 0.0437(4) 0.0761(5) 0.0051(3) 0.0190(3) 0.0064(3)
Co3 0.0579(4) 0.0486(4) 0.0544(4) -0.0015(3) 0.0179(3) 0.0017(3)
S1 0.0458(7) 0.0467(7) 0.0786(9) -0.0004(6) 0.0266(6) 0.0003(5)
C1 0.049(3) 0.083(4) 0.078(4) -0.004(3) 0.008(3) 0.017(3)
O1 0.092(4) 0.172(5) 0.097(4) -0.043(3) -0.031(3) 0.024(3)
C2 0.054(4) 0.064(4) 0.105(5) 0.017(3) 0.006(3) 0.003(3)
O2 0.082(3) 0.105(3) 0.129(4) 0.028(3) -0.025(3) -0.001(3)
C3 0.084(4) 0.051(3) 0.119(5) 0.004(3) 0.043(4) 0.014(3)
O3 0.164(5) 0.070(3) 0.195(6) -0.018(3) 0.080(5) 0.040(3)
O4 0.067(3) 0.079(3) 0.091(3) 0.018(2) 0.022(2) -0.010(2)
C4 0.059(3) 0.051(3) 0.067(3) 0.010(3) 0.009(3) 0.002(3)
O5 0.132(4) 0.104(3) 0.095(3) -0.039(3) 0.041(3) 0.000(3)
C5 0.095(5) 0.064(4) 0.069(4) -0.011(3) 0.029(3) -0.002(3)
O6 0.054(2) 0.095(3) 0.093(3) -0.003(2) 0.013(2) -0.004(2)
C6 0.064(4) 0.064(3) 0.054(3) -0.002(3) 0.005(3) 0.004(3)
O7 0.136(4) 0.071(3) 0.077(3) 0.018(2) 0.006(3) 0.013(3)
C7 0.077(4) 0.065(3) 0.056(3) -0.002(3) 0.010(3) 0.002(3)
C8 0.046(3) 0.045(3) 0.059(3) -0.005(2) 0.022(2) 0.000(2)
C9 0.071(4) 0.059(4) 0.147(6) 0.019(4) 0.063(4) 0.015(3)
C10 0.089(5) 0.059(4) 0.215(9) 0.032(4) 0.090(5) 0.009(3)
C11 0.060(4) 0.080(4) 0.124(5) -0.006(4) 0.048(4) 0.003(3)
C12 0.056(3) 0.064(3) 0.086(4) -0.006(3) 0.026(3) 0.015(3)
C13 0.052(3) 0.049(3) 0.074(3) -0.003(2) 0.023(3) 0.000(2)
C14 0.042(3) 0.049(3) 0.046(3) -0.005(2) 0.011(2) 0.002(2)
O15 0.050(2) 0.044(2) 0.059(2) 0.0037(14) 0.023(2) 0.0070(15)
C16 0.043(3) 0.042(3) 0.061(3) 0.004(2) 0.013(2) 0.005(2)
C17 0.041(3) 0.043(3) 0.048(3) -0.003(2) 0.005(2) -0.006(2)
C18 0.047(3) 0.047(3) 0.053(3) -0.012(2) 0.011(2) -0.005(2)
C19 0.048(3) 0.060(3) 0.074(4) 0.011(3) 0.008(3) -0.001(2)
C20 0.081(4) 0.055(3) 0.086(4) 0.021(3) 0.018(3) 0.007(3)
C21 0.088(5) 0.055(3) 0.080(4) 0.001(3) 0.039(3) -0.014(3)
C22 0.053(3) 0.061(3) 0.086(4) -0.019(3) 0.026(3) -0.017(3)
C23 0.049(3) 0.048(3) 0.073(3) -0.011(2) 0.018(3) -0.001(2)

loop_
_atom_site_label
_atom_site_type_symbol
_atom_site_fract_x
_atom_site_fract_y
_atom_site_fract_z
_atom_site_U_iso_or_equiv
_atom_site_thermal_displace_type
_atom_site_occupancy
_atom_site_calc_flag
_atom_site_refinement_flags
Co1 Co 0.72645(5) 0.76733(4) 0.77330(8) 0.0463(2) Uani 1 d .
Co2 Co 0.79234(6) 0.59293(5) 0.71858(9) 0.0544(2) Uani 1 d .
Co3 Co 0.67912(6) 0.68840(5) 0.47504(8) 0.0528(2) Uani 1 d .
S1 S 0.85307(11) 0.73157(9) 0.6120(2) 0.0554(3) Uani 1 d .
C1 C 0.8155(5) 0.8149(4) 0.9627(8) 0.0701(15) Uani 1 d .
O1 O 0.8735(4) 0.8496(4) 1.0815(6) 0.125(2) Uani 1 d .
C2 C 0.8870(5) 0.5970(4) 0.9190(9) 0.075(2) Uani 1 d .
O2 O 0.9481(4) 0.6017(3) 1.0489(7) 0.110(2) Uani 1 d .
C3 C 0.8476(5) 0.4901(4) 0.6013(9) 0.081(2) Uani 1 d .
O3 O 0.8820(5) 0.4250(3) 0.5353(8) 0.137(2) Uani 1 d .
O4 O 0.5758(3) 0.5056(3) 0.8312(5) 0.0787(11) Uani 1 d .
C4 C 0.6604(5) 0.5398(4) 0.7864(7) 0.0592(13) Uani 1 d .
O5 O 0.7139(4) 0.5417(4) 0.2042(6) 0.109(2) Uani 1 d .
C5 C 0.7012(5) 0.5984(4) 0.3050(8) 0.075(2) Uani 1 d .
O6 O 0.4370(3) 0.6279(3) 0.5345(5) 0.0808(11) Uani 1 d .
C6 C 0.5313(5) 0.6509(4) 0.5137(6) 0.0612(13) Uani 1 d .
O7 O 0.6293(4) 0.8671(3) 0.2746(5) 0.0952(14) Uani 1 d .
C7 C 0.6480(5) 0.7983(4) 0.3535(7) 0.0664(14) Uani 1 d .
C8 C 0.3962(4) 0.8071(3) 0.9055(6) 0.0485(11) Uani 1 d .
C9 C 0.3549(5) 0.7161(4) 0.9584(9) 0.087(2) Uani 1 d .
H9 H 0.4024(5) 0.6618(4) 0.9617(9) 0.072(5) Uiso 1 calc R
C10 C 0.2444(6) 0.7038(4) 1.0065(11) 0.113(3) Uani 1 d .
H10 H 0.2185(6) 0.6420(4) 1.0449(11) 0.072(5) Uiso 1 calc R
C11 C 0.1729(5) 0.7817(4) 0.9981(8) 0.084(2) Uani 1 d .
H11 H 0.0975(5) 0.7727(4) 1.0286(8) 0.072(5) Uiso 1 calc R
C12 C 0.2110(5) 0.8724(4) 0.9453(7) 0.0668(14) Uani 1 d .
H12 H 0.1619(5) 0.9257(4) 0.9395(7) 0.072(5) Uiso 1 calc R
C13 C 0.3228(4) 0.8853(4) 0.9003(6) 0.0569(13) Uani 1 d .
H13 H 0.3492(4) 0.9480(4) 0.8659(6) 0.072(5) Uiso 1 calc R
C14 C 0.5134(4) 0.8169(3) 0.8494(5) 0.0452(11) Uani 1 d .
O15 O 0.5767(3) 0.7411(2) 0.8606(4) 0.0491(8) Uani 1 d .
C16 C 0.5613(4) 0.9049(3) 0.7813(6) 0.0482(11) Uani 1 d .
H16 H 0.5208(4) 0.9634(3) 0.7705(6) 0.072(5) Uiso 1 calc R
C17 C 0.6707(4) 0.8993(3) 0.7320(6) 0.0446(11) Uani 1 d .
C18 C 0.7320(4) 0.9871(3) 0.6646(6) 0.0489(11) Uani 1 d .
C19 C 0.6713(4) 1.0677(4) 0.5993(6) 0.0608(13) Uani 1 d .
H19 H 0.5893(4) 1.0657(4) 0.5942(6) 0.072(5) Uiso 1 calc R
C20 C 0.7297(5) 1.1508(4) 0.5415(7) 0.073(2) Uani 1 d .
H20 H 0.6865(5) 1.2041(4) 0.4990(7) 0.072(5) Uiso 1 calc R
C21 C 0.8494(5) 1.1562(4) 0.5458(7) 0.072(2) Uani 1 d .
H21 H 0.8881(5) 1.2124(4) 0.5063(7) 0.072(5) Uiso 1 calc R
C22 C 0.9125(5) 1.0771(4) 0.6097(7) 0.0665(15) Uani 1 d .
H22 H 0.9945(5) 1.0802(4) 0.6144(7) 0.072(5) Uiso 1 calc R
C23 C 0.8549(4) 0.9931(3) 0.6668(6) 0.0564(13) Uani 1 d .
H23 H 0.8985(4) 0.9397(3) 0.7073(6) 0.072(5) Uiso 1 calc R

loop_
_atom_type_symbol
_atom_type_description
_atom_type_scat_dispersion_real
_atom_type_scat_dispersion_imag
_atom_type_scat_source
C C 0.0033 0.0016 'International Tables Vol C Tables 4.2.6.8 and 6.1.1.4'
H H 0.0000 0.0000 'International Tables Vol C Tables 4.2.6.8 and 6.1.1.4'
O O 0.0106 0.0060 'International Tables Vol C Tables 4.2.6.8 and 6.1.1.4'
S S 0.1246 0.1234 'International Tables Vol C Tables 4.2.6.8 and 6.1.1.4'
Co Co 0.3494 0.9721 'International Tables Vol C Tables 4.2.6.8 and 6.1.1.4'

loop_
_geom_angle_atom_site_label_1
_geom_angle_atom_site_label_2
_geom_angle_atom_site_label_3
_geom_angle
C1 Co1 C17 89.5(2)
C1 Co1 O15 99.5(2)
C17 Co1 O15 84.25(15)
C1 Co1 S1 103.1(2)
C17 Co1 S1 111.82(13)
O15 Co1 S1 152.19(10)
C1 Co1 Co3 157.3(2)
C17 Co1 Co3 100.50(13)
O15 Co1 Co3 101.76(9)
S1 Co1 Co3 54.31(4)
C1 Co1 Co2 106.2(2)
C17 Co1 Co2 160.71(13)
O15 Co1 Co2 103.56(9)
S1 Co1 Co2 54.47(4)
Co3 Co1 Co2 60.87(3)
C2 Co2 C4 98.6(2)
C2 Co2 C3 102.5(3)
C4 Co2 C3 104.8(2)
C2 Co2 S1 100.5(2)
C4 Co2 S1 138.2(2)
C3 Co2 S1 106.7(2)
C2 Co2 Co1 91.9(2)
C4 Co2 Co1 89.5(2)
C3 Co2 Co1 157.7(2)
S1 Co2 Co1 53.25(4)
C2 Co2 Co3 148.5(2)
C4 Co2 Co3 93.7(2)
C3 Co2 Co3 102.2(2)
S1 Co2 Co3 53.33(4)
Co1 Co2 Co3 59.22(3)
C7 Co3 C6 99.4(2)
C7 Co3 C5 101.1(2)
C6 Co3 C5 102.5(2)
C7 Co3 S1 101.2(2)
C6 Co3 S1 140.7(2)
C5 Co3 S1 105.9(2)
C7 Co3 Co1 100.0(2)
C6 Co3 Co1 90.0(2)
C5 Co3 Co1 153.3(2)
S1 Co3 Co1 53.68(4)
C7 Co3 Co2 153.7(2)
C6 Co3 Co2 97.4(2)
C5 Co3 Co2 94.8(2)
S1 Co3 Co2 53.92(4)
Co1 Co3 Co2 59.91(3)
Co1 S1 Co3 72.01(5)
Co1 S1 Co2 72.28(5)
Co3 S1 Co2 72.75(5)
O1 C1 Co1 176.9(6)
O2 C2 Co2 178.6(5)
O3 C3 Co2 177.3(6)
O4 C4 Co2 179.5(5)
O5 C5 Co3 178.2(5)
O6 C6 Co3 178.5(5)
O7 C7 Co3 178.8(5)
C9 C8 C13 117.8(4)
C9 C8 C14 119.7(4)
C13 C8 C14 122.4(4)
C8 C9 C10 121.1(5)
C11 C10 C9 120.1(5)
C12 C11 C10 120.3(5)
C11 C12 C13 119.7(5)
C12 C13 C8 121.1(4)
O15 C14 C16 117.0(4)
O15 C14 C8 118.4(4)
C16 C14 C8 124.5(4)
C14 O15 Co1 112.4(3)
C17 C16 C14 116.3(4)
C16 C17 C18 121.5(4)
C16 C17 Co1 110.0(3)
C18 C17 Co1 128.5(3)
C19 C18 C23 117.0(4)
C19 C18 C17 121.8(4)
C23 C18 C17 121.2(4)
C20 C19 C18 121.4(5)
C21 C20 C19 121.0(5)
C20 C21 C22 119.0(5)
C21 C22 C23 120.4(5)
C22 C23 C18 121.1(5)

loop_
_geom_bond_atom_site_label_1
_geom_bond_atom_site_label_2
_geom_bond_distance
Co1 C1 1.753(6)
Co1 C17 1.926(4)
Co1 O15 1.953(3)
Co1 S1 2.1316(14)
Co1 Co3 2.5163(11)
Co1 Co2 2.5342(9)
Co2 C2 1.770(7)
Co2 C4 1.785(5)
Co2 C3 1.831(6)
Co2 S1 2.1650(14)
Co2 Co3 2.5582(11)
Co3 C7 1.794(6)
Co3 C6 1.803(6)
Co3 C5 1.832(6)
Co3 S1 2.1487(15)
C1 O1 1.131(6)
C2 O2 1.145(7)
C3 O3 1.122(6)
O4 C4 1.149(6)
O5 C5 1.114(6)
O6 C6 1.137(6)
O7 C7 1.134(6)
C8 C9 1.370(6)
C8 C13 1.376(6)
C8 C14 1.471(6)
C9 C10 1.373(7)
C10 C11 1.357(8)
C11 C12 1.355(7)
C12 C13 1.378(7)
C14 O15 1.276(5)
C14 C16 1.414(6)
C16 C17 1.369(6)
C17 C18 1.476(6)
C18 C19 1.382(6)
C18 C23 1.398(6)
C19 C20 1.380(7)
C20 C21 1.360(7)
C21 C22 1.376(7)
C22 C23 1.382(6)
